data_4506023
loop_
_publ_author_name
'Plonka, Anna M.'
'Banerjee, Debasis'
'Parise, John B.'

_publ_section_title
;
 Effect of Ligand Structural Isomerism in Formation of Calcium
 Coordination Networks
;
_journal_issue 5
_journal_name_full 'Crystal Growth &amp; Design'
_journal_page_first 2460
_journal_paper_doi 10.1021/cg300093h
_journal_volume 12
_journal_year 2012
_chemical_formula_sum 'C7 H5 Ca N O5'
_chemical_formula_weight 223.2
_chemical_name_systematic
; 
 ? 
;
_space_group_IT_number 14
_symmetry_cell_setting monoclinic
_symmetry_space_group_name_Hall '-P 2ybc'
_symmetry_space_group_name_H-M 'P 1 21/c 1'
_atom_sites_solution_hydrogens geom
_atom_sites_solution_primary direct
_atom_sites_solution_secondary difmap
_audit_creation_method SHELXL-97
_cell_angle_alpha 90.00
_cell_angle_beta 104.489(6)
_cell_angle_gamma 90.00
_cell_formula_units_Z 4
_cell_length_a 11.347(7)
_cell_length_b 9.914(4)
_cell_length_c 7.907(4)
_cell_measurement_reflns_used 6082
_cell_measurement_temperature 293(2)
_cell_measurement_theta_max 33.9320
_cell_measurement_theta_min 3.3282
_cell_volume 861.2(8)
_computing_cell_refinement
;
CrysAlisPro 
;
_computing_data_collection
;
CrysAlisPro, (Oxford Diffraction Ltd.2010)
;
_computing_data_reduction
;
CrysAlisPro
;
_computing_molecular_graphics
;
CrystalMaker (CrystalMaker, 2009) and Mercury (CCDC, 2010)'
;
_computing_publication_material 'WINGX (Farrugia, 1998)'
_computing_structure_refinement 'SHELXL-97 (Sheldrick, 1997)'
_computing_structure_solution 'SHELXS97 (Sheldrick, 2008)'
_diffrn_ambient_temperature 293(2)
_diffrn_detector_area_resol_mean 10.4962
_diffrn_measured_fraction_theta_full 0.995
_diffrn_measured_fraction_theta_max 0.995
_diffrn_measurement_device_type 'Xcalibur, Atlas, Gemini'
_diffrn_measurement_method '\w scans'
_diffrn_radiation_monochromator graphite
_diffrn_radiation_source 'Enhance (Mo) X-ray Source'
_diffrn_radiation_type MoK\a
_diffrn_radiation_wavelength 0.71073
_diffrn_reflns_av_R_equivalents 0.0807
_diffrn_reflns_av_sigmaI/netI 0.0415
_diffrn_reflns_limit_h_max 14
_diffrn_reflns_limit_h_min -14
_diffrn_reflns_limit_k_max 12
_diffrn_reflns_limit_k_min -12
_diffrn_reflns_limit_l_max 9
_diffrn_reflns_limit_l_min -9
_diffrn_reflns_number 10865
_diffrn_reflns_theta_full 26.37
_diffrn_reflns_theta_max 26.37
_diffrn_reflns_theta_min 3.71
_diffrn_standards_number 0
_exptl_absorpt_coefficient_mu 0.723
_exptl_absorpt_correction_T_max 0.950
_exptl_absorpt_correction_T_min 0.934
_exptl_absorpt_correction_type multi-scan
_exptl_absorpt_process_details 'CrysAlisPro (Oxford Diffraction, 2010)'
_exptl_crystal_colour colorless
_exptl_crystal_density_diffrn 1.722
_exptl_crystal_density_method 'not measured'
_exptl_crystal_description prism
_exptl_crystal_F_000 432
_exptl_crystal_size_max 0.2
_exptl_crystal_size_mid 0.2
_exptl_crystal_size_min 0.15
_refine_diff_density_max 0.506
_refine_diff_density_min -0.350
_refine_diff_density_rms 0.072
_refine_ls_extinction_method none
_refine_ls_goodness_of_fit_ref 1.084
_refine_ls_hydrogen_treatment constr
_refine_ls_matrix_type full
_refine_ls_number_parameters 128
_refine_ls_number_reflns 1746
_refine_ls_number_restraints 0
_refine_ls_restrained_S_all 1.084
_refine_ls_R_factor_all 0.0414
_refine_ls_R_factor_gt 0.0375
_refine_ls_shift/su_max 0.000
_refine_ls_shift/su_mean 0.000
_refine_ls_structure_factor_coef Fsqd
_refine_ls_weighting_details 'calc w=1/[\s^2^(Fo^2^)+(0.0503P)^2^+0.3866P] where P=(Fo^2^+2Fc^2^)/3'
_refine_ls_weighting_scheme calc
_refine_ls_wR_factor_gt 0.0977
_refine_ls_wR_factor_ref 0.1013
_reflns_number_gt 1572
_reflns_number_total 1746
_reflns_threshold_expression >2sigma(I)
_cod_data_source_file cg300093h_si_002.cif
_cod_data_source_block Ca3_4PDC_H2O
_cod_original_sg_symbol_H-M 'P 21/c'
_cod_database_code 4506023

loop_
_symmetry_equiv_pos_as_xyz
'x, y, z'
'-x, y+1/2, -z+1/2'
'-x, -y, -z'
'x, -y-1/2, z-1/2'

loop_
_atom_site_label
_atom_site_type_symbol
_atom_site_fract_x
_atom_site_fract_y
_atom_site_fract_z
_atom_site_U_iso_or_equiv
_atom_site_adp_type
_atom_site_occupancy
_atom_site_symmetry_multiplicity
_atom_site_calc_flag
_atom_site_refinement_flags
Ca Ca 0.09673(4) 0.15922(4) 0.48311(5) 0.01885(17) Uani 1 1 d .
O3 O 0.14004(15) 0.15491(14) 0.20386(19) 0.0255(4) Uani 1 1 d .
O4 O 0.24970(17) 0.15492(16) 0.0101(2) 0.0344(4) Uani 1 1 d .
O2 O 0.05443(14) -0.06974(14) 0.38567(18) 0.0255(3) Uani 1 1 d .
C1 C 0.1075(2) -0.1295(2) 0.2855(3) 0.0229(4) Uani 1 1 d .
O1 O 0.05910(17) -0.2068(2) 0.1666(2) 0.0453(5) Uani 1 1 d .
C6 C 0.29490(19) -0.0102(2) 0.2345(2) 0.0215(4) Uani 1 1 d .
C2 C 0.24321(19) -0.1132(2) 0.3121(2) 0.0221(4) Uani 1 1 d .
O5M O 0.26401(16) 0.06040(19) 0.6872(2) 0.0423(5) Uani 1 1 d .
N N 0.49301(19) -0.1090(2) 0.3368(3) 0.0406(5) Uani 1 1 d .
C7 C 0.22278(19) 0.1065(2) 0.1421(3) 0.0225(4) Uani 1 1 d .
C5 C 0.4190(2) -0.0151(2) 0.2485(3) 0.0306(5) Uani 1 1 d .
H5 H 0.4527 0.0517 0.1926 0.037 Uiso 1 1 calc R
C4 C 0.4429(2) -0.2046(3) 0.4159(3) 0.0388(6) Uani 1 1 d .
H4 H 0.4933 -0.2696 0.4816 0.047 Uiso 1 1 calc R
C3 C 0.3204(2) -0.2108(2) 0.4042(3) 0.0335(5) Uani 1 1 d .
H3 H 0.2891 -0.2807 0.4583 0.040 Uiso 1 1 calc R
H5MA H 0.2644 0.0777 0.7970 0.063(10) Uiso 1 1 d .
H5MB H 0.3465 0.0810 0.6681 0.094 Uiso 1 1 d .

loop_
_atom_site_aniso_label
_atom_site_aniso_U_11
_atom_site_aniso_U_22
_atom_site_aniso_U_33
_atom_site_aniso_U_23
_atom_site_aniso_U_13
_atom_site_aniso_U_12
Ca 0.0202(3) 0.0189(2) 0.0188(3) 0.00004(13) 0.00728(18) 0.00006(14)
O3 0.0306(9) 0.0247(8) 0.0250(8) 0.0039(5) 0.0140(6) 0.0056(6)
O4 0.0435(11) 0.0385(9) 0.0275(8) 0.0090(6) 0.0206(8) 0.0093(7)
O2 0.0269(8) 0.0233(7) 0.0303(8) -0.0026(6) 0.0144(6) -0.0023(6)
C1 0.0235(11) 0.0219(9) 0.0254(10) -0.0001(8) 0.0100(8) -0.0027(8)
O1 0.0367(10) 0.0554(11) 0.0478(11) -0.0299(9) 0.0179(8) -0.0218(9)
C6 0.0227(10) 0.0239(10) 0.0184(9) -0.0028(7) 0.0060(8) -0.0002(8)
C2 0.0253(11) 0.0220(9) 0.0203(10) -0.0039(7) 0.0082(8) -0.0004(8)
O5M 0.0369(10) 0.0569(11) 0.0301(9) -0.0045(8) 0.0024(7) 0.0157(9)
N 0.0263(11) 0.0555(13) 0.0388(12) -0.0019(10) 0.0063(9) 0.0089(10)
C7 0.0265(11) 0.0225(10) 0.0191(10) -0.0011(7) 0.0066(8) -0.0022(8)
C5 0.0251(12) 0.0351(12) 0.0333(12) -0.0007(9) 0.0106(9) -0.0023(9)
C4 0.0358(14) 0.0449(13) 0.0344(13) 0.0055(11) 0.0061(10) 0.0200(12)
C3 0.0387(14) 0.0276(11) 0.0368(13) 0.0074(9) 0.0142(10) 0.0067(10)

loop_
_atom_type_symbol
_atom_type_description
_atom_type_scat_dispersion_real
_atom_type_scat_dispersion_imag
_atom_type_scat_source
C C 0.0033 0.0016 'International Tables Vol C Tables 4.2.6.8 and 6.1.1.4'
H H 0.0000 0.0000 'International Tables Vol C Tables 4.2.6.8 and 6.1.1.4'
O O 0.0106 0.0060 'International Tables Vol C Tables 4.2.6.8 and 6.1.1.4'
S S 0.1246 0.1234 'International Tables Vol C Tables 4.2.6.8 and 6.1.1.4'
Ca Ca 0.2262 0.3064 'International Tables Vol C Tables 4.2.6.8 and 6.1.1.4'
N N 0.0061 0.0033 'International Tables Vol C Tables 4.2.6.8 and 6.1.1.4'

loop_
_geom_angle_atom_site_label_1
_geom_angle_atom_site_label_2
_geom_angle_atom_site_label_3
_geom_angle
_geom_angle_site_symmetry_1
_geom_angle_site_symmetry_3
O1 Ca O5M 166.77(7) 2 .
O1 Ca O3 80.95(6) 2 .
O5M Ca O3 107.93(7) . .
O1 Ca O2 83.94(7) 2 3_556
O5M Ca O2 95.18(7) . 3_556
O3 Ca O2 137.27(5) . 3_556
O1 Ca O2 108.38(7) 2 .
O5M Ca O2 83.68(6) . .
O3 Ca O2 75.93(5) . .
O2 Ca O2 71.40(6) 3_556 .
O1 Ca O3 85.69(7) 2 4_566
O5M Ca O3 81.11(6) . 4_566
O3 Ca O3 127.65(5) . 4_566
O2 Ca O3 90.43(5) 3_556 4_566
O2 Ca O3 155.10(5) . 4_566
O1 Ca O4 92.66(8) 2 4_566
O5M Ca O4 80.00(7) . 4_566
O3 Ca O4 78.03(5) . 4_566
O2 Ca O4 142.64(5) 3_556 4_566
O2 Ca O4 143.13(6) . 4_566
O3 Ca O4 52.21(5) 4_566 4_566
O1 Ca C7 89.58(8) 2 4_566
O5M Ca C7 78.97(7) . 4_566
O3 Ca C7 103.09(6) . 4_566
O2 Ca C7 116.57(6) 3_556 4_566
O2 Ca C7 161.42(6) . 4_566
O3 Ca C7 26.15(5) 4_566 4_566
O4 Ca C7 26.07(5) 4_566 4_566
O1 Ca Ca 97.48(7) 2 3_556
O5M Ca Ca 89.27(6) . 3_556
O3 Ca Ca 107.46(4) . 3_556
O2 Ca Ca 35.87(3) 3_556 3_556
O2 Ca Ca 35.53(4) . 3_556
O3 Ca Ca 124.43(4) 4_566 3_556
O4 Ca Ca 169.10(5) 4_566 3_556
C7 Ca Ca 149.35(5) 4_566 3_556
O1 Ca Ca 93.11(6) 2 4_566
O5M Ca Ca 74.59(5) . 4_566
O3 Ca Ca 154.03(4) . 4_566
O2 Ca Ca 66.09(4) 3_556 4_566
O2 Ca Ca 129.55(4) . 4_566
O3 Ca Ca 26.39(3) 4_566 4_566
O4 Ca Ca 77.01(4) 4_566 4_566
C7 Ca Ca 51.33(4) 4_566 4_566
Ca Ca Ca 98.35(2) 3_556 4_566
O1 Ca Ca 57.66(5) 2 4_565
O5M Ca Ca 127.43(5) . 4_565
O3 Ca Ca 27.85(4) . 4_565
O2 Ca Ca 135.51(4) 3_556 4_565
O2 Ca Ca 98.33(4) . 4_565
O3 Ca Ca 106.57(5) 4_566 4_565
O4 Ca Ca 67.35(4) 4_566 4_565
C7 Ca Ca 87.10(5) 4_566 4_565
Ca Ca Ca 121.800(16) 3_556 4_565
Ca Ca Ca 131.04(4) 4_566 4_565
C7 O3 Ca 135.68(14) . .
C7 O3 Ca 92.59(12) . 4_565
Ca O3 Ca 125.75(6) . 4_565
C7 O4 Ca 92.56(13) . 4_565
C1 O2 Ca 127.47(13) . 3_556
C1 O2 Ca 123.91(13) . .
Ca O2 Ca 108.60(6) 3_556 .
O1 C1 O2 125.6(2) . .
O1 C1 C2 114.71(18) . .
O2 C1 C2 119.61(18) . .
C1 O1 Ca 153.56(16) . 2_545
C5 C6 C2 118.07(19) . .
C5 C6 C7 119.08(19) . .
C2 C6 C7 122.82(19) . .
C3 C2 C6 117.6(2) . .
C3 C2 C1 119.17(19) . .
C6 C2 C1 122.95(19) . .
C5 N C4 117.1(2) . .
O4 C7 O3 122.60(19) . .
O4 C7 C6 118.99(19) . .
O3 C7 C6 118.36(17) . .
O4 C7 Ca 61.37(11) . 4_565
O3 C7 Ca 61.26(11) . 4_565
C6 C7 Ca 175.98(14) . 4_565
N C5 C6 124.2(2) . .
N C4 C3 122.9(2) . .
C4 C3 C2 120.1(2) . .

loop_
_geom_bond_atom_site_label_1
_geom_bond_atom_site_label_2
_geom_bond_distance
_geom_bond_site_symmetry_2
Ca O1 2.2902(18) 2
Ca O5M 2.3738(19) .
Ca O3 2.3794(19) .
Ca O2 2.3867(17) 3_556
Ca O2 2.4066(17) .
Ca O3 2.5009(17) 4_566
Ca O4 2.5036(19) 4_566
Ca C7 2.849(2) 4_566
Ca Ca 3.8925(15) 3_556
Ca Ca 4.344(2) 4_566
Ca Ca 4.344(2) 4_565
O3 C7 1.257(3) .
O3 Ca 2.5009(17) 4_565
O4 C7 1.253(3) .
O4 Ca 2.5036(19) 4_565
O2 C1 1.257(3) .
O2 Ca 2.3867(17) 3_556
C1 O1 1.230(3) .
C1 C2 1.510(3) .
O1 Ca 2.2902(18) 2_545
C6 C5 1.385(3) .
C6 C2 1.394(3) .
C6 C7 1.498(3) .
C2 C3 1.383(3) .
N C5 1.329(3) .
N C4 1.338(4) .
C7 Ca 2.849(2) 4_565
C4 C3 1.372(4) .
